data_7235177
loop_
_publ_author_name
'Sheng Zhang'
'Haipeng Wu'
'Lin Sun'
'Hongshan Ke'
'Sanping Chen'
'Bing Yin'
'Qing Wei'
'Desuo Yang'
'Shengli Gao'

_publ_section_title
;
 Ligand field fine-tuning on the modulation of the magnetic properties and
 relaxation dynamics of dysprosium(iii) single-ion magnets (SIMs):
 synthesis, structure, magnetism and ab initio calculations
;
_journal_name_full 'Journal of Materials Chemistry C'
_journal_page_first 1369
_journal_page_last 1382
_journal_paper_doi 10.1039/C6TC05188J
_journal_volume 5
_journal_year 2017
_chemical_formula_sum 'C42 H23 Dy F12 N2 O6'
_chemical_formula_weight 1042.12
_space_group_IT_number 2
_space_group_name_Hall '-P 1'
_space_group_name_H-M_alt 'P -1'
_symmetry_cell_setting triclinic
_symmetry_space_group_name_H-M 'P -1'
_atom_sites_solution_hydrogens geom
_atom_sites_solution_primary direct
_atom_sites_solution_secondary difmap
_cell_angle_alpha 83.405(4)
_cell_angle_beta 87.777(4)
_cell_angle_gamma 76.586(4)
_cell_formula_units_Z 2
_cell_length_a 10.273(2)
_cell_length_b 13.625(3)
_cell_length_c 15.204(3)
_cell_measurement_reflns_used 3524
_cell_measurement_temperature 296(2)
_cell_measurement_theta_max 25.10
_cell_measurement_theta_min 1.96
_cell_volume 2056.2(7)
_computing_structure_refinement 'SHELXL-97 (Sheldrick, 1997)'
_computing_structure_solution 'SHELXS-97 (Sheldrick, 1990)'
_diffrn_ambient_temperature 296(2)
_diffrn_measured_fraction_theta_full 0.969
_diffrn_measured_fraction_theta_max 0.969
_diffrn_measurement_device_type 'Bruker APEX SMART II'
_diffrn_measurement_method \w
_diffrn_radiation_monochromator graphite
_diffrn_radiation_source 'fine-focus sealed tube'
_diffrn_radiation_type MoK\a
_diffrn_radiation_wavelength 0.71073
_diffrn_reflns_av_R_equivalents 0.0344
_diffrn_reflns_av_sigmaI/netI 0.0932
_diffrn_reflns_limit_h_max 11
_diffrn_reflns_limit_h_min -12
_diffrn_reflns_limit_k_max 8
_diffrn_reflns_limit_k_min -16
_diffrn_reflns_limit_l_max 18
_diffrn_reflns_limit_l_min -18
_diffrn_reflns_number 11263
_diffrn_reflns_theta_full 26.24
_diffrn_reflns_theta_max 26.24
_diffrn_reflns_theta_min 1.35
_exptl_absorpt_coefficient_mu 1.921
_exptl_absorpt_correction_T_max 0.9019
_exptl_absorpt_correction_T_min 0.7973
_exptl_absorpt_correction_type multi-scan
_exptl_absorpt_process_details SADABS
_exptl_crystal_colour pink
_exptl_crystal_density_diffrn 1.683
_exptl_crystal_density_method 'not measured'
_exptl_crystal_description block
_exptl_crystal_F_000 1022
_exptl_crystal_size_max 0.27
_exptl_crystal_size_mid 0.19
_exptl_crystal_size_min 0.12
_refine_diff_density_max 0.498
_refine_diff_density_min -0.810
_refine_diff_density_rms 0.084
_refine_ls_extinction_coef 0.0007(4)
_refine_ls_extinction_expression Fc^*^=kFc[1+0.001xFc^2^\l^3^/sin(2\q)]^-1/4^
_refine_ls_extinction_method SHELXL
_refine_ls_goodness_of_fit_ref 1.051
_refine_ls_hydrogen_treatment constr
_refine_ls_matrix_type full
_refine_ls_number_parameters 557
_refine_ls_number_reflns 8042
_refine_ls_number_restraints 0
_refine_ls_restrained_S_all 1.051
_refine_ls_R_factor_all 0.1739
_refine_ls_R_factor_gt 0.0637
_refine_ls_shift/su_max 0.043
_refine_ls_shift/su_mean 0.006
_refine_ls_structure_factor_coef Fsqd
_refine_ls_weighting_details 'calc w=1/[\s^2^(Fo^2^)+(0.0700P)^2^+0.3675P] where P=(Fo^2^+2Fc^2^)/3'
_refine_ls_weighting_scheme calc
_refine_ls_wR_factor_gt 0.1391
_refine_ls_wR_factor_ref 0.1905
_reflns_number_gt 3261
_reflns_number_total 8042
_reflns_threshold_expression >2sigma(I)
_cod_data_source_file J-Mater-Chem-C-2017-5-1369.cif
_cod_data_source_block xb8569_0m
_cod_original_cell_volume 2056.1(7)
_cod_original_sg_symbol_H-M p-1
_cod_database_code 7235177

loop_
_symmetry_equiv_pos_as_xyz
'x, y, z'
'-x, -y, -z'

loop_
_atom_site_label
_atom_site_type_symbol
_atom_site_fract_x
_atom_site_fract_y
_atom_site_fract_z
_atom_site_U_iso_or_equiv
_atom_site_adp_type
_atom_site_occupancy
_atom_site_symmetry_multiplicity
_atom_site_calc_flag
_atom_site_refinement_flags
_atom_site_disorder_assembly
_atom_site_disorder_group
C122 C 0.8003(15) 0.3027(9) 0.4216(9) 0.323(16) Uani 1 1 d G . .
H122 H 0.8232 0.2560 0.4713 0.388 Uiso 1 1 calc R . .
C123 C 0.8929(10) 0.3082(9) 0.3531(12) 0.43(3) Uani 1 1 d G . .
C125 C 0.8587(10) 0.3780(11) 0.2788(9) 0.269(14) Uani 1 1 d G . .
H125 H 0.9206 0.3817 0.2330 0.323 Uiso 1 1 calc R . .
C25 C 0.7319(11) 0.4423(9) 0.2730(7) 0.201(8) Uani 1 1 d G . .
H25 H 0.7091 0.4890 0.2233 0.241 Uiso 1 1 calc R . .
C34 C 0.6394(8) 0.4368(8) 0.3415(8) 0.153(5) Uani 1 1 d G . .
C51 C 0.6736(13) 0.3670(10) 0.4158(8) 0.199(8) Uani 1 1 d G . .
H51 H 0.6116 0.3633 0.4616 0.239 Uiso 1 1 calc R . .
Dy1 Dy 0.36598(5) 0.74355(4) 0.24367(3) 0.1174(3) Uani 1 1 d . . .
F2 F -0.0129(8) 0.7290(9) 0.0536(6) 0.231(5) Uani 1 1 d . . .
F5 F 0.1844(9) 0.4595(10) 0.4876(9) 0.248(6) Uani 1 1 d . . .
F3 F 0.0650(10) 0.5932(8) 0.4389(8) 0.263(6) Uani 1 1 d . . .
F1 F 0.0304(13) 0.8665(12) 0.0075(9) 0.254(7) Uani 1 1 d . . .
F4 F 0.0938(16) 0.4735(16) 0.3633(14) 0.318(13) Uani 1 1 d . . .
F6 F 0.0785(10) 0.7395(13) -0.0700(8) 0.300(7) Uani 1 1 d . . .
O5 O 0.1809(6) 0.8589(5) 0.2899(5) 0.106(2) Uani 1 1 d . . .
O4 O 0.2395(7) 0.6387(6) 0.3193(6) 0.127(3) Uani 1 1 d . . .
O6 O 0.4155(6) 0.7852(6) 0.3790(5) 0.112(2) Uani 1 1 d . . .
O2 O 0.2071(8) 0.7574(6) 0.1370(5) 0.141(3) Uani 1 1 d . . .
O3 O 0.5043(6) 0.5887(6) 0.2842(5) 0.125(2) Uani 1 1 d . . .
N2 N 0.3837(12) 0.9145(9) 0.1619(6) 0.144(4) Uani 1 1 d . . .
O1 O 0.4782(8) 0.6835(8) 0.1172(7) 0.165(3) Uani 1 1 d . . .
C9 C 0.5110(12) 0.5070(9) 0.3341(8) 0.112(4) Uani 1 1 d . . .
C10 C 0.3707(12) 0.8520(9) 0.4310(8) 0.097(3) Uani 1 1 d . . .
C11 C 0.754(2) 0.9912(17) 0.1391(9) 0.206(9) Uani 1 1 d . . .
H11 H 0.8357 1.0093 0.1341 0.247 Uiso 1 1 calc R . .
N1 N 0.6045(11) 0.7798(10) 0.2350(6) 0.146(4) Uani 1 1 d . . .
C13 C 0.5045(16) 0.9409(12) 0.1548(7) 0.152(6) Uani 1 1 d . . .
C14 C 0.1622(11) 0.9158(9) 0.3526(8) 0.097(3) Uani 1 1 d . . .
C15 C 0.4570(14) 0.8535(10) 0.5061(9) 0.117(4) Uani 1 1 d . . .
F8 F 0.0097(7) 1.0566(6) 0.4049(5) 0.166(3) Uani 1 1 d . . .
C17 C 0.4501(19) 0.6698(11) 0.0397(12) 0.170(6) Uani 1 1 d . . .
C18 C 0.3224(16) 0.6906(11) 0.0079(9) 0.159(6) Uani 1 1 d . . .
H18 H 0.3092 0.6752 -0.0486 0.191 Uiso 1 1 calc R . .
C19 C 0.5891(16) 0.7988(10) 0.5069(10) 0.142(4) Uani 1 1 d . . .
H19 H 0.6229 0.7610 0.4605 0.170 Uiso 1 1 calc R . .
C20 C 0.2147(14) 0.7331(11) 0.0564(10) 0.146(5) Uani 1 1 d . . .
C21 C 0.3932(12) 0.4887(9) 0.3774(9) 0.144(5) Uani 1 1 d . . .
H21 H 0.3986 0.4286 0.4142 0.173 Uiso 1 1 calc R . .
C22 C 0.077(2) 0.765(2) 0.0133(12) 0.193(9) Uani 1 1 d . . .
F12 F 0.6970(10) 0.8601(8) 0.7154(7) 0.238(5) Uani 1 1 d . . .
C24 C 0.2722(13) 0.5555(11) 0.3674(9) 0.136(5) Uani 1 1 d . . .
F9 F -0.0054(9) 1.0368(7) 0.2729(6) 0.201(4) Uani 1 1 d . . .
C27 C 0.5710(15) 0.6243(11) -0.0183(10) 0.161(6) Uani 1 1 d . . .
C29 C 0.7483(18) 0.8935(16) 0.1844(8) 0.165(7) Uani 1 1 d . . .
C30 C 0.2794(17) 0.9791(13) 0.1283(8) 0.167(7) Uani 1 1 d . . .
H30 H 0.1970 0.9615 0.1337 0.200 Uiso 1 1 calc R . .
C31 C 0.8404(15) 0.7363(14) 0.2651(11) 0.203(8) Uani 1 1 d . . .
H31 H 0.9140 0.6893 0.2899 0.243 Uiso 1 1 calc R . .
C33 C 0.7082(16) 0.7166(14) 0.2720(11) 0.183(7) Uani 1 1 d . . .
H33 H 0.6965 0.6568 0.3039 0.220 Uiso 1 1 calc R . .
C35 C 0.5187(18) 1.0315(14) 0.1133(8) 0.183(7) Uani 1 1 d . . .
C36 C 0.649(2) 1.0552(17) 0.1049(10) 0.224(11) Uani 1 1 d . . .
H36 H 0.6583 1.1167 0.0748 0.269 Uiso 1 1 calc R . .
C37 C 0.4096(14) 0.9053(11) 0.5762(11) 0.150(5) Uani 1 1 d . . .
H37 H 0.3205 0.9407 0.5753 0.180 Uiso 1 1 calc R . .
C38 C 0.2469(13) 0.9179(9) 0.4173(7) 0.117(3) Uani 1 1 d . . .
H38 H 0.2203 0.9674 0.4558 0.141 Uiso 1 1 calc R . .
C39 C 0.6936(16) 0.6155(11) 0.0166(11) 0.183(7) Uani 1 1 d . . .
H39 H 0.6992 0.6345 0.0730 0.220 Uiso 1 1 calc R . .
C41 C 0.487(2) 0.9091(13) 0.6519(11) 0.180(6) Uani 1 1 d . . .
H41 H 0.4536 0.9440 0.7000 0.216 Uiso 1 1 calc R . .
F7 F -0.0703(8) 0.9388(7) 0.3758(6) 0.185(3) Uani 1 1 d . . .
C45 C 0.143(2) 0.5162(16) 0.404(2) 0.200(10) Uani 1 1 d . . .
C47 C 0.6185(15) 0.8700(13) 0.1932(7) 0.147(5) Uani 1 1 d . . .
C54 C 0.810(2) 0.5791(16) -0.0297(14) 0.249(12) Uani 1 1 d . . .
H54 H 0.8941 0.5761 -0.0074 0.298 Uiso 1 1 calc R . .
C48 C 0.406(2) 1.1003(16) 0.0779(10) 0.256(12) Uani 1 1 d . . .
H48 H 0.4121 1.1635 0.0501 0.307 Uiso 1 1 calc R . .
C55 C 0.5594(17) 0.5938(13) -0.0952(12) 0.208(8) Uani 1 1 d . . .
H55 H 0.4748 0.5964 -0.1164 0.250 Uiso 1 1 calc R . .
C49 C 0.2852(19) 1.0731(13) 0.0848(9) 0.223(9) Uani 1 1 d . . .
H49 H 0.2086 1.1170 0.0608 0.268 Uiso 1 1 calc R . .
C46 C 0.8528(18) 0.8230(18) 0.2227(10) 0.188(8) Uani 1 1 d . . .
H46 H 0.9373 0.8371 0.2184 0.226 Uiso 1 1 calc R . .
C58 C 0.028(2) 0.9842(13) 0.3487(11) 0.148(5) Uani 1 1 d . . .
F11 F 0.9085(13) 0.5088(10) -0.1543(9) 0.307(7) Uani 1 1 d . . .
C111 C 0.796(2) 0.5506(17) -0.103(2) 0.254(13) Uani 1 1 d . . .
C112 C 0.676(3) 0.5565(16) -0.1471(14) 0.241(11) Uani 1 1 d . . .
H112 H 0.6724 0.5381 -0.2039 0.289 Uiso 1 1 calc R . .
C126 C 0.618(2) 0.8551(16) 0.6448(14) 0.174(7) Uani 1 1 d . . .
C127 C 0.6710(19) 0.8008(15) 0.5773(17) 0.195(8) Uani 1 1 d . . .
H127 H 0.7602 0.7657 0.5781 0.234 Uiso 1 1 calc R . .
F10 F 1.0125(10) 0.2516(8) 0.360(2) 0.63(2) Uani 1 1 d . . .

loop_
_atom_site_aniso_label
_atom_site_aniso_U_11
_atom_site_aniso_U_22
_atom_site_aniso_U_33
_atom_site_aniso_U_23
_atom_site_aniso_U_13
_atom_site_aniso_U_12
C122 0.149(16) 0.092(13) 0.69(5) 0.020(18) 0.08(2) 0.005(12)
C123 0.142(19) 0.122(18) 1.04(9) -0.13(3) 0.26(3) -0.057(15)
C125 0.106(13) 0.187(19) 0.56(4) -0.21(2) 0.134(18) -0.075(12)
C25 0.108(10) 0.204(14) 0.33(2) -0.137(14) 0.110(12) -0.082(10)
C34 0.110(11) 0.126(11) 0.242(17) -0.057(10) 0.069(10) -0.058(9)
C51 0.132(13) 0.106(12) 0.36(3) -0.039(13) 0.090(14) -0.030(10)
Dy1 0.1088(5) 0.1570(6) 0.1148(5) -0.0218(3) 0.0292(3) -0.0894(4)
F2 0.161(7) 0.391(13) 0.212(9) -0.079(8) 0.027(6) -0.191(9)
F5 0.154(8) 0.261(11) 0.317(14) 0.038(12) 0.113(8) -0.077(8)
F3 0.176(8) 0.214(9) 0.368(14) 0.010(9) 0.186(10) -0.033(7)
F1 0.212(11) 0.326(15) 0.260(13) 0.029(12) -0.070(9) -0.151(12)
F4 0.233(14) 0.40(2) 0.42(3) -0.150(18) 0.133(14) -0.249(16)
F6 0.193(9) 0.58(2) 0.183(9) -0.152(12) 0.001(7) -0.158(11)
O5 0.107(5) 0.120(5) 0.108(5) -0.011(4) -0.009(4) -0.060(4)
O4 0.099(5) 0.115(6) 0.181(7) -0.033(5) 0.070(5) -0.057(5)
O6 0.081(5) 0.119(6) 0.144(6) 0.005(5) 0.004(4) -0.045(4)
O2 0.142(6) 0.215(8) 0.112(6) -0.055(5) 0.031(5) -0.120(6)
O3 0.089(5) 0.112(6) 0.173(7) -0.021(5) 0.048(4) -0.027(4)
N2 0.182(10) 0.215(11) 0.084(6) 0.026(6) -0.030(6) -0.160(9)
O1 0.127(7) 0.253(10) 0.158(8) -0.049(7) 0.041(6) -0.120(7)
C9 0.103(9) 0.088(9) 0.160(10) -0.052(7) 0.046(7) -0.044(7)
C10 0.090(8) 0.101(9) 0.110(8) -0.019(7) -0.006(7) -0.040(7)
C11 0.240(19) 0.37(3) 0.094(10) 0.015(12) -0.007(10) -0.27(2)
N1 0.133(9) 0.234(13) 0.109(7) 0.002(7) 0.017(6) -0.133(9)
C13 0.211(14) 0.245(15) 0.057(6) 0.031(7) -0.039(8) -0.186(13)
C14 0.074(7) 0.115(9) 0.105(8) -0.005(7) -0.016(6) -0.032(7)
C15 0.107(10) 0.134(10) 0.118(10) 0.013(8) -0.018(8) -0.057(8)
F8 0.127(6) 0.177(7) 0.183(7) -0.024(6) -0.057(5) -0.001(5)
C17 0.213(18) 0.193(13) 0.165(14) -0.059(11) 0.068(13) -0.165(13)
C18 0.151(12) 0.228(14) 0.159(12) -0.077(10) 0.053(10) -0.148(11)
C19 0.106(11) 0.149(11) 0.172(13) -0.002(9) -0.024(9) -0.037(9)
C20 0.134(11) 0.208(13) 0.151(12) -0.048(10) 0.018(10) -0.136(10)
C21 0.097(8) 0.098(8) 0.242(14) -0.036(8) 0.088(9) -0.035(7)
C22 0.20(2) 0.32(3) 0.122(12) -0.033(16) 0.002(12) -0.18(2)
F12 0.191(8) 0.322(12) 0.207(9) -0.020(8) -0.117(7) -0.058(8)
C24 0.119(10) 0.099(10) 0.199(13) -0.038(8) 0.100(9) -0.048(8)
F9 0.226(9) 0.209(8) 0.146(6) -0.011(6) -0.085(7) 0.001(7)
C27 0.162(12) 0.201(13) 0.181(13) -0.084(11) 0.078(11) -0.147(11)
C29 0.183(15) 0.31(2) 0.066(7) -0.013(9) 0.003(8) -0.190(15)
C30 0.216(16) 0.230(16) 0.095(9) 0.056(9) -0.077(10) -0.159(13)
C31 0.133(12) 0.28(2) 0.223(17) 0.016(15) 0.019(11) -0.135(13)
C33 0.127(12) 0.253(18) 0.192(15) 0.030(12) 0.000(11) -0.114(12)
C35 0.236(16) 0.280(18) 0.090(8) 0.064(10) -0.073(9) -0.206(15)
C36 0.27(2) 0.35(2) 0.122(12) 0.087(13) -0.075(13) -0.25(2)
C37 0.109(10) 0.198(14) 0.149(12) -0.026(11) -0.034(10) -0.037(9)
C38 0.106(9) 0.138(10) 0.121(9) -0.043(7) -0.019(7) -0.035(8)
C39 0.167(13) 0.215(15) 0.223(16) -0.109(12) 0.097(13) -0.132(12)
C41 0.149(14) 0.240(17) 0.158(13) -0.026(11) -0.063(12) -0.049(13)
F7 0.109(6) 0.213(8) 0.246(10) -0.064(7) -0.025(6) -0.042(5)
C45 0.158(16) 0.140(14) 0.27(2) 0.013(16) 0.138(17) -0.003(13)
C47 0.177(12) 0.264(16) 0.060(6) -0.006(8) 0.010(7) -0.178(12)
C54 0.24(2) 0.32(2) 0.30(2) -0.24(2) 0.149(18) -0.198(18)
C48 0.34(2) 0.35(2) 0.152(13) 0.144(14) -0.150(16) -0.28(2)
C55 0.225(17) 0.276(18) 0.213(15) -0.172(15) 0.114(13) -0.188(15)
C49 0.28(2) 0.277(19) 0.153(12) 0.120(13) -0.133(13) -0.200(17)
C46 0.162(15) 0.35(3) 0.107(11) -0.017(12) 0.031(10) -0.173(17)
C58 0.178(18) 0.154(14) 0.139(13) -0.073(11) -0.021(12) -0.060(13)
F11 0.268(12) 0.349(14) 0.386(16) -0.260(13) 0.172(12) -0.161(11)
C111 0.21(2) 0.26(2) 0.36(3) -0.18(2) 0.17(2) -0.155(18)
C112 0.26(2) 0.29(2) 0.26(2) -0.184(18) 0.11(2) -0.17(2)
C126 0.157(18) 0.190(18) 0.194(19) -0.003(13) -0.080(16) -0.072(14)
C127 0.144(15) 0.198(18) 0.24(2) -0.002(15) -0.090(17) -0.038(13)
F10 0.118(8) 0.153(9) 1.59(7) -0.059(19) 0.233(19) -0.028(6)

loop_
_atom_type_symbol
_atom_type_description
_atom_type_scat_dispersion_real
_atom_type_scat_dispersion_imag
_atom_type_scat_source
C C 0.0033 0.0016 'International Tables Vol C Tables 4.2.6.8 and 6.1.1.4'
H H 0.0000 0.0000 'International Tables Vol C Tables 4.2.6.8 and 6.1.1.4'
N N 0.0061 0.0033 'International Tables Vol C Tables 4.2.6.8 and 6.1.1.4'
O O 0.0106 0.0060 'International Tables Vol C Tables 4.2.6.8 and 6.1.1.4'
Dy Dy -0.1892 4.4098 'International Tables Vol C Tables 4.2.6.8 and 6.1.1.4'
F F 0.0171 0.0103 'International Tables Vol C Tables 4.2.6.8 and 6.1.1.4'

loop_
_geom_angle_atom_site_label_1
_geom_angle_atom_site_label_2
_geom_angle_atom_site_label_3
_geom_angle
_geom_angle_site_symmetry_1
_geom_angle_site_symmetry_3
C123 C122 C51 120.0 . .
F10 C123 C125 119.7(17) . .
F10 C123 C122 120.2(17) . .
C125 C123 C122 120.0 . .
C25 C125 C123 120.0 . .
C125 C25 C34 120.0 . .
C25 C34 C51 120.0 . .
C25 C34 C9 118.2(10) . .
C51 C34 C9 121.8(10) . .
C34 C51 C122 120.0 . .
O3 Dy1 O6 85.7(3) . .
O3 Dy1 O2 119.2(3) . .
O6 Dy1 O2 147.4(3) . .
O3 Dy1 O5 142.7(2) . .
O6 Dy1 O5 72.6(2) . .
O2 Dy1 O5 75.0(3) . .
O3 Dy1 O4 71.5(3) . .
O6 Dy1 O4 87.8(2) . .
O2 Dy1 O4 81.7(3) . .
O5 Dy1 O4 77.5(2) . .
O3 Dy1 O1 71.7(3) . .
O6 Dy1 O1 138.8(3) . .
O2 Dy1 O1 72.7(3) . .
O5 Dy1 O1 142.6(3) . .
O4 Dy1 O1 115.3(3) . .
O3 Dy1 N2 138.0(3) . .
O6 Dy1 N2 93.7(3) . .
O2 Dy1 N2 81.3(3) . .
O5 Dy1 N2 74.9(3) . .
O4 Dy1 N2 150.5(4) . .
O1 Dy1 N2 82.1(3) . .
O3 Dy1 N1 76.0(4) . .
O6 Dy1 N1 71.2(3) . .
O2 Dy1 N1 131.9(3) . .
O5 Dy1 N1 122.2(3) . .
O4 Dy1 N1 142.3(4) . .
O1 Dy1 N1 70.2(3) . .
N2 Dy1 N1 64.3(4) . .
C14 O5 Dy1 132.7(7) . .
C24 O4 Dy1 132.1(7) . .
C10 O6 Dy1 139.0(7) . .
C20 O2 Dy1 132.7(8) . .
C9 O3 Dy1 142.6(7) . .
C30 N2 C13 118.5(12) . .
C30 N2 Dy1 121.6(8) . .
C13 N2 Dy1 120.0(10) . .
C17 O1 Dy1 138.3(10) . .
O3 C9 C21 118.8(11) . .
O3 C9 C34 117.1(10) . .
C21 C9 C34 124.0(12) . .
O6 C10 C38 120.7(10) . .
O6 C10 C15 116.2(12) . .
C38 C10 C15 123.1(12) . .
C36 C11 C29 123.1(14) . .
C33 N1 C47 119.5(12) . .
C33 N1 Dy1 122.7(9) . .
C47 N1 Dy1 117.8(9) . .
C35 C13 N2 122.2(15) . .
C35 C13 C47 119.8(12) . .
N2 C13 C47 118.1(11) . .
O5 C14 C38 128.2(12) . .
O5 C14 C58 111.5(10) . .
C38 C14 C58 120.4(12) . .
C37 C15 C19 118.6(13) . .
C37 C15 C10 121.7(13) . .
C19 C15 C10 119.8(14) . .
O1 C17 C18 124.0(14) . .
O1 C17 C27 115.3(17) . .
C18 C17 C27 120.7(15) . .
C20 C18 C17 122.0(14) . .
C127 C19 C15 119.8(15) . .
O2 C20 C18 130.3(13) . .
O2 C20 C22 110.5(14) . .
C18 C20 C22 119.1(15) . .
C24 C21 C9 122.8(11) . .
F2 C22 F1 105(2) . .
F2 C22 F6 105.4(14) . .
F1 C22 F6 106.2(19) . .
F2 C22 C20 115.2(17) . .
F1 C22 C20 111.3(15) . .
F6 C22 C20 113.1(18) . .
O4 C24 C21 130.0(10) . .
O4 C24 C45 111.1(14) . .
C21 C24 C45 117.4(13) . .
C55 C27 C39 120.9(14) . .
C55 C27 C17 123.4(16) . .
C39 C27 C17 115.7(14) . .
C46 C29 C11 126.5(15) . .
C46 C29 C47 116.9(15) . .
C11 C29 C47 116.6(17) . .
N2 C30 C49 123.0(14) . .
C46 C31 C33 117.3(17) . .
N1 C33 C31 122.3(15) . .
C13 C35 C48 118.7(13) . .
C13 C35 C36 120.4(17) . .
C48 C35 C36 120.9(15) . .
C11 C36 C35 120.4(15) . .
C15 C37 C41 124.6(14) . .
C14 C38 C10 125.1(11) . .
C27 C39 C54 121.5(16) . .
C126 C41 C37 112.1(16) . .
F4 C45 F3 117(3) . .
F4 C45 F5 112(2) . .
F3 C45 F5 95(2) . .
F4 C45 C24 121(2) . .
F3 C45 C24 105.4(17) . .
F5 C45 C24 104(2) . .
N1 C47 C13 119.9(10) . .
N1 C47 C29 120.4(16) . .
C13 C47 C29 119.7(14) . .
C111 C54 C39 116(2) . .
C49 C48 C35 118.8(14) . .
C27 C55 C112 120.5(17) . .
C48 C49 C30 118.9(16) . .
C31 C46 C29 123.4(16) . .
F9 C58 F7 107.8(14) . .
F9 C58 F8 102.7(14) . .
F7 C58 F8 100.1(13) . .
F9 C58 C14 116.2(14) . .
F7 C58 C14 114.1(14) . .
F8 C58 C14 114.2(13) . .
C54 C111 C112 128(2) . .
C54 C111 F11 121(3) . .
C112 C111 F11 111(2) . .
C111 C112 C55 112.6(17) . .
C127 C126 C41 126.4(18) . .
C127 C126 F12 120(2) . .
C41 C126 F12 114(2) . .
C126 C127 C19 118.5(18) . .

loop_
_geom_bond_atom_site_label_1
_geom_bond_atom_site_label_2
_geom_bond_distance
_geom_bond_site_symmetry_2
C122 C123 1.3900 .
C122 C51 1.3900 .
C123 F10 1.292(13) .
C123 C125 1.3900 .
C125 C25 1.3900 .
C25 C34 1.3900 .
C34 C51 1.3900 .
C34 C9 1.438(13) .
Dy1 O3 2.286(8) .
Dy1 O6 2.302(9) .
Dy1 O2 2.307(8) .
Dy1 O5 2.311(8) .
Dy1 O4 2.327(7) .
Dy1 O1 2.334(10) .
Dy1 N2 2.553(10) .
Dy1 N1 2.605(9) .
F2 C22 1.256(17) .
F5 C45 1.44(3) .
F3 C45 1.314(19) .
F1 C22 1.35(2) .
F4 C45 1.10(4) .
F6 C22 1.350(18) .
O5 C14 1.279(12) .
O4 C24 1.260(13) .
O6 C10 1.268(11) .
O2 C20 1.300(14) .
O3 C9 1.263(12) .
N2 C30 1.298(16) .
N2 C13 1.368(14) .
O1 C17 1.268(15) .
C9 C21 1.415(14) .
C10 C38 1.383(14) .
C10 C15 1.477(15) .
C11 C36 1.30(2) .
C11 C29 1.44(2) .
N1 C33 1.305(17) .
N1 C47 1.351(15) .
C13 C35 1.356(16) .
C13 C47 1.430(18) .
C14 C38 1.345(14) .
C14 C58 1.469(18) .
C15 C37 1.358(16) .
C15 C19 1.388(15) .
F8 C58 1.353(13) .
C17 C18 1.37(2) .
C17 C27 1.545(19) .
C18 C20 1.357(17) .
C19 C127 1.39(2) .
C20 C22 1.53(2) .
C21 C24 1.361(15) .
F12 C126 1.391(18) .
C24 C45 1.60(2) .
F9 C58 1.299(16) .
C27 C55 1.303(17) .
C27 C39 1.359(19) .
C29 C46 1.36(2) .
C29 C47 1.441(16) .
C30 C49 1.385(16) .
C31 C46 1.31(2) .
C31 C33 1.442(17) .
C35 C48 1.39(2) .
C35 C36 1.45(2) .
C37 C41 1.438(17) .
C39 C54 1.384(18) .
C41 C126 1.38(2) .
F7 C58 1.335(17) .
C54 C111 1.24(3) .
C48 C49 1.369(19) .
C55 C112 1.43(2) .
F11 C111 1.415(18) .
C111 C112 1.41(3) .
C126 C127 1.36(2) .
